data_2232793
loop_
_publ_author_name
'Balasubramani, V.'
'Vinuchakkaravarthy, T.'
'Gopi, Sreeraj'
'Narasimhan, S.'
'Velmurugan, D.'

_publ_section_title
;
 2-Bromo-4-<i>tert</i>-butyl-6-[(pyridin-2-ylimino)methyl]phenol
;
_journal_coeditor_code IM2341
_journal_issue 12
_journal_name_full 'Acta Crystallographica Section E'
_journal_page_first o3483
_journal_paper_doi 10.1107/S1600536811050148
_journal_volume 67
_journal_year 2011
_chemical_formula_iupac 'C16 H17 Br N2 O'
_chemical_formula_moiety 'C16 H17 Br N2 O'
_chemical_formula_sum 'C16 H17 Br N2 O'
_chemical_formula_weight 333.23
_chemical_name_common N-brmotertiarybutylsalicylidene-2-aminopyridine
_chemical_name_systematic
;
2-Bromo-4-<i>tert</i>-butyl-6-[(pyridin-2-ylimino)methyl]phenol
;
_space_group_IT_number 9
_symmetry_cell_setting monoclinic
_symmetry_space_group_name_Hall 'C -2yc'
_symmetry_space_group_name_H-M 'C 1 c 1'
_atom_sites_solution_hydrogens geom
_atom_sites_solution_primary direct
_atom_sites_solution_secondary difmap
_audit_creation_method SHELXL-97
_cell_angle_alpha 90.00
_cell_angle_beta 92.050(6)
_cell_angle_gamma 90.00
_cell_formula_units_Z 4
_cell_length_a 10.0241(11)
_cell_length_b 16.1355(16)
_cell_length_c 9.4308(13)
_cell_measurement_reflns_used 3053
_cell_measurement_temperature 293(2)
_cell_measurement_theta_max 28.3
_cell_measurement_theta_min 2.4
_cell_volume 1524.4(3)
_computing_cell_refinement 'SAINT (Bruker, 2008)'
_computing_data_collection 'APEX2 (Bruker, 2008)'
_computing_data_reduction 'SAINT (Bruker, 2008)'
_computing_molecular_graphics 'ORTEP-3 (Farrugia, 1997)'
_computing_publication_material 'SHELXL97 (Sheldrick, 2008) and PLATON (Spek, 2009)'
_computing_structure_refinement 'SHELXL97 (Sheldrick, 2008)'
_computing_structure_solution 'SHELXS97 (Sheldrick, 2008)'
_diffrn_ambient_temperature 293(2)
_diffrn_measured_fraction_theta_full 0.991
_diffrn_measured_fraction_theta_max 0.991
_diffrn_measurement_device_type 'Bruker SMART APEXII area-detector'
_diffrn_measurement_method '\w and \f scans'
_diffrn_radiation_monochromator graphite
_diffrn_radiation_source 'fine-focus sealed tube'
_diffrn_radiation_type MoK\a
_diffrn_radiation_wavelength 0.71073
_diffrn_reflns_av_R_equivalents 0.0346
_diffrn_reflns_av_sigmaI/netI 0.0608
_diffrn_reflns_limit_h_max 13
_diffrn_reflns_limit_h_min -13
_diffrn_reflns_limit_k_max 21
_diffrn_reflns_limit_k_min -21
_diffrn_reflns_limit_l_max 12
_diffrn_reflns_limit_l_min -12
_diffrn_reflns_number 6913
_diffrn_reflns_theta_full 28.33
_diffrn_reflns_theta_max 28.33
_diffrn_reflns_theta_min 2.39
_exptl_absorpt_coefficient_mu 2.694
_exptl_absorpt_correction_type none
_exptl_crystal_colour Red
_exptl_crystal_density_diffrn 1.452
_exptl_crystal_density_method 'not measured'
_exptl_crystal_description Block
_exptl_crystal_F_000 680
_exptl_crystal_size_max 0.2
_exptl_crystal_size_mid 0.2
_exptl_crystal_size_min 0.2
_refine_diff_density_max 0.496
_refine_diff_density_min -0.366
_refine_ls_abs_structure_details 'Flack (1983), <b>1147 Friedel pairs</b>'
_refine_ls_abs_structure_Flack 0.009(9)
_refine_ls_extinction_method none
_refine_ls_goodness_of_fit_ref 0.981
_refine_ls_hydrogen_treatment constr
_refine_ls_matrix_type full
_refine_ls_number_parameters 184
_refine_ls_number_reflns 3051
_refine_ls_number_restraints 2
_refine_ls_restrained_S_all 0.981
_refine_ls_R_factor_all 0.0441
_refine_ls_R_factor_gt 0.0333
_refine_ls_shift/su_max 0.001
_refine_ls_shift/su_mean 0.000
_refine_ls_structure_factor_coef Fsqd
_refine_ls_weighting_details 'calc w=1/[\s^2^(Fo^2^)+(0.0327P)^2^+0.0000P] where P=(Fo^2^+2Fc^2^)/3'
_refine_ls_weighting_scheme calc
_refine_ls_wR_factor_gt 0.0757
_refine_ls_wR_factor_ref 0.0805
_reflns_number_gt 2564
_reflns_number_total 3051
_reflns_threshold_expression I>2sigma(I)
_cod_data_source_file im2341.cif
_cod_data_source_block I
_cod_original_sg_symbol_H-M 'C c'
_cod_database_code 2232793
_cod_database_fobs_code 2232793

loop_
_symmetry_equiv_pos_as_xyz
'x, y, z'
'x, -y, z+1/2'
'x+1/2, y+1/2, z'
'x+1/2, -y+1/2, z+1/2'

loop_
_atom_site_type_symbol
_atom_site_label
_atom_site_fract_x
_atom_site_fract_y
_atom_site_fract_z
_atom_site_U_iso_or_equiv
_atom_site_adp_type
_atom_site_calc_flag
_atom_site_refinement_flags
_atom_site_occupancy
_atom_site_symmetry_multiplicity
C C1 0.5566(3) 0.96379(15) 0.4642(4) 0.0358(6) Uani d . 1 1
C C2 0.6217(3) 1.03392(15) 0.5239(3) 0.0349(6) Uani d . 1 1
C C3 0.5803(3) 1.11292(14) 0.4782(4) 0.0391(7) Uani d . 1 1
H H3 0.6233 1.1589 0.5178 0.047 Uiso calc R 1 1
C C4 0.4795(3) 1.12589(15) 0.3781(4) 0.0361(6) Uani d . 1 1
C C5 0.4150(3) 1.05601(17) 0.3224(4) 0.0379(7) Uani d . 1 1
H H5 0.3454 1.0623 0.2554 0.045 Uiso calc R 1 1
C C6 0.4536(3) 0.97694(16) 0.3657(4) 0.0388(7) Uani d . 1 1
C C7 0.7280(3) 1.02509(19) 0.6298(4) 0.0421(8) Uani d . 1 1
H H7 0.7676 1.0725 0.6684 0.051 Uiso calc R 1 1
C C8 0.8724(4) 0.94730(17) 0.7759(5) 0.0423(7) Uani d . 1 1
C C9 0.9091(3) 0.8682(2) 0.8210(5) 0.0531(9) Uani d . 1 1
H H9 0.8653 0.8219 0.7837 0.064 Uiso calc R 1 1
C C10 1.0103(4) 0.8595(3) 0.9207(5) 0.0653(11) Uani d . 1 1
H H10 1.0367 0.8069 0.9510 0.078 Uiso calc R 1 1
C C11 1.0721(4) 0.9279(3) 0.9754(5) 0.0698(11) Uani d . 1 1
H H11 1.1401 0.9235 1.0447 0.084 Uiso calc R 1 1
C C12 1.0307(4) 1.0042(3) 0.9248(5) 0.0695(13) Uani d . 1 1
H H12 1.0734 1.0511 0.9615 0.083 Uiso calc R 1 1
C C13 0.4388(3) 1.2146(2) 0.3348(4) 0.0436(8) Uani d . 1 1
C C14 0.3815(4) 1.2584(2) 0.4631(5) 0.0662(10) Uani d . 1 1
H H14A 0.3569 1.3140 0.4375 0.099 Uiso calc R 1 1
H H14B 0.4475 1.2596 0.5394 0.099 Uiso calc R 1 1
H H14C 0.3041 1.2289 0.4929 0.099 Uiso calc R 1 1
C C15 0.5606(3) 1.26226(17) 0.2862(5) 0.0564(9) Uani d . 1 1
H H15A 0.5982 1.2340 0.2074 0.085 Uiso calc R 1 1
H H15B 0.6259 1.2656 0.3629 0.085 Uiso calc R 1 1
H H15C 0.5342 1.3171 0.2576 0.085 Uiso calc R 1 1
C C16 0.3336(4) 1.2144(3) 0.2134(6) 0.0654(12) Uani d . 1 1
H H16A 0.3703 1.1896 0.1309 0.098 Uiso calc R 1 1
H H16B 0.3071 1.2704 0.1921 0.098 Uiso calc R 1 1
H H16C 0.2573 1.1832 0.2410 0.098 Uiso calc R 1 1
Br Br1 0.36263(5) 0.884372(16) 0.28725(6) 0.06324(14) Uani d . 1 1
N N1 0.7694(2) 0.95411(16) 0.6724(3) 0.0412(6) Uani d . 1 1
N N2 0.9331(3) 1.01500(19) 0.8263(4) 0.0573(8) Uani d . 1 1
O O1 0.5940(2) 0.88708(9) 0.5015(3) 0.0519(7) Uani d . 1 1
H H1 0.5462 0.8533 0.4592 0.078 Uiso calc R 1 1

loop_
_atom_site_aniso_label
_atom_site_aniso_U_11
_atom_site_aniso_U_22
_atom_site_aniso_U_33
_atom_site_aniso_U_12
_atom_site_aniso_U_13
_atom_site_aniso_U_23
C1 0.0336(12) 0.0318(11) 0.0417(18) 0.0008(10) -0.0011(12) 0.0018(12)
C2 0.0341(12) 0.0318(11) 0.0383(18) 0.0021(10) -0.0067(12) 0.0026(12)
C3 0.0421(14) 0.0292(12) 0.0452(19) 0.0002(10) -0.0085(14) -0.0002(12)
C4 0.0337(12) 0.0357(13) 0.0387(18) 0.0014(10) -0.0023(13) 0.0025(13)
C5 0.0330(13) 0.0400(14) 0.0401(18) -0.0020(10) -0.0077(12) 0.0009(13)
C6 0.0383(14) 0.0352(12) 0.0428(19) -0.0049(11) 0.0003(13) -0.0021(13)
C7 0.0447(16) 0.0343(13) 0.047(2) 0.0019(11) -0.0068(15) -0.0023(14)
C8 0.0405(15) 0.0473(13) 0.0388(19) 0.0049(15) -0.0022(13) 0.0061(18)
C9 0.0532(19) 0.0542(18) 0.052(2) 0.0096(13) -0.0039(16) 0.0086(16)
C10 0.060(2) 0.076(2) 0.059(3) 0.0227(19) -0.003(2) 0.026(2)
C11 0.0523(19) 0.101(3) 0.055(2) 0.011(2) -0.0214(17) 0.015(2)
C12 0.060(2) 0.081(3) 0.066(3) -0.0077(19) -0.024(2) 0.010(2)
C13 0.0484(17) 0.0345(15) 0.047(2) 0.0037(13) -0.0061(16) 0.0045(14)
C14 0.076(2) 0.0498(18) 0.074(3) 0.0211(16) 0.013(2) 0.0060(18)
C15 0.067(2) 0.0377(14) 0.064(3) -0.0013(13) -0.0035(18) 0.0117(15)
C16 0.067(3) 0.051(2) 0.077(3) 0.0112(17) -0.024(2) 0.011(2)
Br1 0.0703(2) 0.04400(16) 0.0735(3) -0.01579(16) -0.02473(16) -0.0033(2)
N1 0.0381(12) 0.0418(13) 0.0431(17) 0.0045(10) -0.0089(11) 0.0036(11)
N2 0.0525(15) 0.0573(16) 0.060(2) -0.0037(12) -0.0218(14) 0.0070(15)
O1 0.0612(14) 0.0255(9) 0.0679(19) -0.0005(8) -0.0146(13) 0.0030(9)

loop_
_atom_type_symbol
_atom_type_description
_atom_type_scat_dispersion_real
_atom_type_scat_dispersion_imag
_atom_type_scat_source
C C 0.0033 0.0016 'International Tables Vol C Tables 4.2.6.8 and 6.1.1.4'
H H 0.0000 0.0000 'International Tables Vol C Tables 4.2.6.8 and 6.1.1.4'
Br Br -0.2901 2.4595 'International Tables Vol C Tables 4.2.6.8 and 6.1.1.4'
N N 0.0061 0.0033 'International Tables Vol C Tables 4.2.6.8 and 6.1.1.4'
O O 0.0106 0.0060 'International Tables Vol C Tables 4.2.6.8 and 6.1.1.4'

loop_
_geom_angle_atom_site_label_1
_geom_angle_atom_site_label_2
_geom_angle_atom_site_label_3
_geom_angle
O1 C1 C6 121.0(3)
O1 C1 C2 121.0(3)
C6 C1 C2 117.9(2)
C3 C2 C1 118.5(3)
C3 C2 C7 120.4(3)
C1 C2 C7 121.1(2)
C4 C3 C2 123.5(2)
C4 C3 H3 118.3
C2 C3 H3 118.3
C3 C4 C5 117.1(2)
C3 C4 C13 120.4(3)
C5 C4 C13 122.5(3)
C6 C5 C4 120.8(3)
C6 C5 H5 119.6
C4 C5 H5 119.6
C1 C6 C5 122.2(3)
C1 C6 Br1 118.8(2)
C5 C6 Br1 119.1(2)
N1 C7 C2 122.0(3)
N1 C7 H7 119.0
C2 C7 H7 119.0
N2 C8 C9 122.1(4)
N2 C8 N1 120.1(3)
C9 C8 N1 117.8(3)
C10 C9 C8 119.2(4)
C10 C9 H9 120.4
C8 C9 H9 120.4
C9 C10 C11 119.6(4)
C9 C10 H10 120.2
C11 C10 H10 120.2
C10 C11 C12 117.8(4)
C10 C11 H11 121.1
C12 C11 H11 121.1
N2 C12 C11 124.2(4)
N2 C12 H12 117.9
C11 C12 H12 117.9
C16 C13 C15 108.3(3)
C16 C13 C14 108.9(4)
C15 C13 C14 109.4(3)
C16 C13 C4 111.5(3)
C15 C13 C4 110.0(3)
C14 C13 C4 108.8(3)
C13 C14 H14A 109.5
C13 C14 H14B 109.5
H14A C14 H14B 109.5
C13 C14 H14C 109.5
H14A C14 H14C 109.5
H14B C14 H14C 109.5
C13 C15 H15A 109.5
C13 C15 H15B 109.5
H15A C15 H15B 109.5
C13 C15 H15C 109.5
H15A C15 H15C 109.5
H15B C15 H15C 109.5
C13 C16 H16A 109.5
C13 C16 H16B 109.5
H16A C16 H16B 109.5
C13 C16 H16C 109.5
H16A C16 H16C 109.5
H16B C16 H16C 109.5
C7 N1 C8 120.9(3)
C8 N2 C12 117.1(4)
C1 O1 H1 109.5

loop_
_geom_bond_atom_site_label_1
_geom_bond_atom_site_label_2
_geom_bond_distance
C1 O1 1.337(3)
C1 C6 1.380(4)
C1 C2 1.413(3)
C2 C3 1.404(3)
C2 C7 1.441(5)
C3 C4 1.373(5)
C3 H3 0.9300
C4 C5 1.393(4)
C4 C13 1.540(4)
C5 C6 1.390(4)
C5 H5 0.9300
C6 Br1 1.887(3)
C7 N1 1.278(4)
C7 H7 0.9300
C8 N2 1.330(5)
C8 C9 1.390(4)
C8 N1 1.399(5)
C9 C10 1.366(6)
C9 H9 0.9300
C10 C11 1.359(7)
C10 H10 0.9300
C11 C12 1.378(6)
C11 H11 0.9300
C12 N2 1.336(5)
C12 H12 0.9300
C13 C16 1.529(5)
C13 C15 1.527(5)
C13 C14 1.531(6)
C14 H14A 0.9600
C14 H14B 0.9600
C14 H14C 0.9600
C15 H15A 0.9600
C15 H15B 0.9600
C15 H15C 0.9600
C16 H16A 0.9600
C16 H16B 0.9600
C16 H16C 0.9600
O1 H1 0.8200

loop_
_geom_hbond_atom_site_label_D
_geom_hbond_atom_site_label_H
_geom_hbond_atom_site_label_A
_geom_hbond_site_symmetry_A
_geom_hbond_distance_DH
_geom_hbond_distance_HA
_geom_hbond_distance_DA
_geom_hbond_angle_DHA
O1 H1 Br1 1 0.82 2.46 3.021(3) 127
C7 H7 N2 1 0.93 2.38 2.723(5) 102

loop_
_geom_torsion_atom_site_label_1
_geom_torsion_atom_site_label_2
_geom_torsion_atom_site_label_3
_geom_torsion_atom_site_label_4
_geom_torsion
O1 C1 C2 C3 178.5(3)
C6 C1 C2 C3 -1.2(4)
O1 C1 C2 C7 -1.8(4)
C6 C1 C2 C7 178.5(3)
C1 C2 C3 C4 -0.1(5)
C7 C2 C3 C4 -179.8(3)
C2 C3 C4 C5 1.1(5)
C2 C3 C4 C13 179.4(3)
C3 C4 C5 C6 -1.0(5)
C13 C4 C5 C6 -179.1(3)
O1 C1 C6 C5 -178.3(3)
C2 C1 C6 C5 1.4(5)
O1 C1 C6 Br1 1.6(4)
C2 C1 C6 Br1 -178.7(2)
C4 C5 C6 C1 -0.3(5)
C4 C5 C6 Br1 179.8(2)
C3 C2 C7 N1 -179.1(3)
C1 C2 C7 N1 1.3(5)
N2 C8 C9 C10 0.3(6)
N1 C8 C9 C10 179.3(3)
C8 C9 C10 C11 0.9(6)
C9 C10 C11 C12 -1.2(6)
C10 C11 C12 N2 0.5(7)
C3 C4 C13 C16 175.1(4)
C5 C4 C13 C16 -6.8(5)
C3 C4 C13 C15 55.0(5)
C5 C4 C13 C15 -126.9(3)
C3 C4 C13 C14 -64.8(4)
C5 C4 C13 C14 113.3(4)
C2 C7 N1 C8 -179.8(3)
N2 C8 N1 C7 -3.3(5)
C9 C8 N1 C7 177.7(3)
C9 C8 N2 C12 -1.0(6)
N1 C8 N2 C12 -180.0(3)
C11 C12 N2 C8 0.6(6)

loop_
_cod_related_entry_id
_cod_related_entry_database
_cod_related_entry_code
1 ChemSpider 30657245
